data_7247793
loop_
_publ_author_name
'Morgan, Luca'
'Pavan, Giulio'
'Demitri, Nicola'
'Alberoni, Chiara'
'Scattolin, Thomas'
'Roverso, Marco'
'Bogialli, Sara'
'Aliprandi, Alessandro'

_publ_section_title
;
 Tailoring thermally activated delayed fluorescence emitters for efficient
 electrochemiluminescence with tripropylamine as coreactant
;
_journal_issue 49
_journal_name_full 'RSC Advances'
_journal_page_first 34520
_journal_page_last 34523
_journal_paper_doi 10.1039/D3RA06863C
_journal_volume 13
_journal_year 2023
_chemical_formula_moiety 'C64 H56 N6, 0.85(C6 H14), 0.15(C H Cl3)'
_chemical_formula_sum 'C69.25 H68.05 Cl0.45 N6'
_chemical_formula_weight 1000.30
_space_group_crystal_system monoclinic
_space_group_IT_number 14
_space_group_name_Hall '-P 2ybc'
_space_group_name_H-M_alt 'P 1 21/c 1'
_atom_sites_solution_hydrogens geom
_atom_sites_solution_primary direct
_atom_sites_solution_secondary difmap
_audit_creation_method SHELXL-2019/3
_audit_update_record
;
2023-07-24 deposited with the CCDC.	2023-11-17 downloaded from the CCDC.
;
_cell_angle_alpha 90
_cell_angle_beta 104.22(3)
_cell_angle_gamma 90
_cell_formula_units_Z 2
_cell_length_a 12.857(3)
_cell_length_b 12.102(2)
_cell_length_c 18.856(4)
_cell_measurement_reflns_used 5492
_cell_measurement_temperature 100(2)
_cell_measurement_theta_max 31.086
_cell_measurement_theta_min 1.425
_cell_volume 2844.0(11)
_computing_cell_refinement 'XDS (Kabsch, 2010)'
_computing_data_collection 'Elettra XRD2 Data Collection SW'
_computing_data_reduction 'XDS (Kabsch, 2010)'
_computing_molecular_graphics 'Ortep3 for Windows - Coot'
_computing_publication_material 'enCIFer - publCIF'
_computing_structure_refinement 'SHELXL-2019/3 (Sheldrick, 2015)'
_computing_structure_solution 'SHELXT (Sheldrick, 2015)'
_diffrn_ambient_temperature 100(2)
_diffrn_measured_fraction_theta_full 0.996
_diffrn_measured_fraction_theta_max 0.903
_diffrn_measurement_device_type
;
'Arinax MD2s Goniometer, Pilatus 6M detector'
;
_diffrn_measurement_method 'Rotating crystal'
_diffrn_radiation_type Synchrotron
_diffrn_radiation_wavelength 0.620
_diffrn_reflns_av_R_equivalents 0.0365
_diffrn_reflns_av_unetI/netI 0.0258
_diffrn_reflns_Laue_measured_fraction_full 0.996
_diffrn_reflns_Laue_measured_fraction_max 0.903
_diffrn_reflns_limit_h_max 20
_diffrn_reflns_limit_h_min -20
_diffrn_reflns_limit_k_max 20
_diffrn_reflns_limit_k_min -20
_diffrn_reflns_limit_l_max 29
_diffrn_reflns_limit_l_min -30
_diffrn_reflns_number 66828
_diffrn_reflns_point_group_measured_fraction_full 0.996
_diffrn_reflns_point_group_measured_fraction_max 0.903
_diffrn_reflns_theta_full 21.839
_diffrn_reflns_theta_max 31.086
_diffrn_reflns_theta_min 1.425
_diffrn_source 'Elettra Synchrotron - XRD2 BL'
_diffrn_standards_decay_% 0
_diffrn_standards_interval_count 0
_diffrn_standards_number 0
_exptl_absorpt_coefficient_mu 0.066
_exptl_absorpt_correction_type none
_exptl_crystal_colour Red
_exptl_crystal_density_diffrn 1.168
_exptl_crystal_description 'Thin plates'
_exptl_crystal_F_000 1066
_exptl_crystal_size_max 0.100
_exptl_crystal_size_mid 0.050
_exptl_crystal_size_min 0.020
_refine_diff_density_max 0.633
_refine_diff_density_min -0.394
_refine_diff_density_rms 0.066
_refine_ls_extinction_method none
_refine_ls_goodness_of_fit_ref 1.061
_refine_ls_hydrogen_treatment constr
_refine_ls_matrix_type full
_refine_ls_number_parameters 366
_refine_ls_number_reflns 12438
_refine_ls_number_restraints 12
_refine_ls_restrained_S_all 1.069
_refine_ls_R_factor_all 0.0902
_refine_ls_R_factor_gt 0.0749
_refine_ls_shift/su_max 0.000
_refine_ls_shift/su_mean 0.000
_refine_ls_structure_factor_coef Fsqd
_refine_ls_weighting_details 'w=1/[\s^2^(Fo^2^)+(0.1133P)^2^+1.0461P] where P=(Fo^2^+2Fc^2^)/3'
_refine_ls_weighting_scheme calc
_refine_ls_wR_factor_gt 0.2106
_refine_ls_wR_factor_ref 0.2234
_reflns_Friedel_coverage 0.000
_reflns_number_gt 9693
_reflns_number_total 12438
_reflns_threshold_expression 'I > 2\s(I)'
_cod_data_source_file d3ra06863c2.cif
_cod_data_source_block 13GP
_cod_original_sg_symbol_H-M 'P 21/c'
_cod_database_code 7247793
_shelx_shelxl_version_number 2019/3
_shelx_space_group_comment
;
The symmetry employed for this shelxl refinement is uniquely defined
by the following loop, which should always be used as a source of
symmetry information in preference to the above space-group names.
They are only intended as comments.
;
_shelx_estimated_absorpt_t_min 0.993
_shelx_estimated_absorpt_t_max 0.999

loop_
_space_group_symop_operation_xyz
'x, y, z'
'-x, y+1/2, -z+1/2'
'-x, -y, -z'
'x, -y-1/2, z-1/2'

loop_
_atom_site_label
_atom_site_type_symbol
_atom_site_fract_x
_atom_site_fract_y
_atom_site_fract_z
_atom_site_U_iso_or_equiv
_atom_site_adp_type
_atom_site_occupancy
_atom_site_site_symmetry_order
_atom_site_calc_flag
_atom_site_refinement_flags_posn
_atom_site_refinement_flags_adp
_atom_site_refinement_flags_occupancy
_atom_site_disorder_assembly
_atom_site_disorder_group
C1_2 C 0.53860(18) 0.6192(2) 0.15511(12) 0.0505(5) Uani 0.839(4) 1 d . . P A 1
H1A_2 H 0.528100 0.551233 0.180714 0.076 Uiso 0.839(4) 1 calc R U P A 1
H1B_2 H 0.505068 0.681272 0.174468 0.076 Uiso 0.839(4) 1 calc R U P A 1
H1C_2 H 0.615573 0.633437 0.162548 0.076 Uiso 0.839(4) 1 calc R U P A 1
C2_2 C 0.48825(16) 0.60657(19) 0.07498(12) 0.0467(5) Uani 0.839(4) 1 d . . P A 1
H2A_2 H 0.500486 0.675254 0.049686 0.056 Uiso 0.839(4) 1 calc R U P A 1
H2B_2 H 0.409815 0.597839 0.067949 0.056 Uiso 0.839(4) 1 calc R U P A 1
C3_2 C 0.52979(15) 0.5106(2) 0.03961(11) 0.0465(5) Uani 0.839(4) 1 d . . P A 1
H3A_2 H 0.525514 0.443179 0.068518 0.056 Uiso 0.839(4) 1 calc R U P A 1
H3B_2 H 0.606429 0.523721 0.041519 0.056 Uiso 0.839(4) 1 calc R U P A 1
C1_3 C 0.570(2) 0.5561(11) 0.1409(19) 0.113(10) Uiso 0.070(2) 1 d D U P B -2
H1_3 H 0.617238 0.573238 0.190251 0.136 Uiso 0.070(2) 1 calc R U P B -2
Cl2_3 Cl 0.4650(10) 0.6521(8) 0.1255(7) 0.087(4) Uiso 0.070(2) 1 d D U P B -2
Cl1_3 Cl 0.6492(17) 0.5726(15) 0.0781(16) 0.203(11) Uiso 0.070(2) 1 d D U P B -2
Cl3_3 Cl 0.5277(8) 0.4191(7) 0.1445(6) 0.073(3) Uiso 0.070(2) 1 d D U P B -2
C1_1 C 0.50520(8) 0.54902(10) 0.43552(6) 0.0259(2) Uani 1 1 d . . . . .
C_1 C 0.50927(9) 0.61793(12) 0.37435(7) 0.0319(2) Uani 1 1 d . . . . .
N_1 N 0.51037(10) 0.67930(14) 0.32809(8) 0.0441(3) Uani 1 1 d . . . . .
C2_1 C 0.60240(8) 0.52248(10) 0.48614(6) 0.0254(2) Uani 1 1 d . . . . .
C3_1 C 0.59674(8) 0.47527(10) 0.55317(6) 0.02522(19) Uani 1 1 d . . . . .
N2_1 N 0.68921(7) 0.44931(9) 0.60824(5) 0.02557(18) Uani 1 1 d . . . . .
N1_1 N 0.70077(7) 0.54423(10) 0.46902(5) 0.02757(19) Uani 1 1 d . . . . .
C19_1 C 0.76273(9) 0.37080(10) 0.59350(6) 0.0269(2) Uani 1 1 d . . . . .
C25_1 C 0.73610(10) 0.42210(11) 0.74155(6) 0.0304(2) Uani 1 1 d . . . . .
H25_1 H 0.759716 0.349163 0.735320 0.037 Uiso 1 1 calc R U . . .
C30_1 C 0.69676(8) 0.48900(10) 0.68057(6) 0.0259(2) Uani 1 1 d . . . . .
C7_1 C 0.77820(9) 0.61083(11) 0.51719(6) 0.0280(2) Uani 1 1 d . . . . .
C24_1 C 0.87105(9) 0.37450(12) 0.63044(7) 0.0319(2) Uani 1 1 d . . . . .
H24_1 H 0.896617 0.431107 0.665269 0.038 Uiso 1 1 calc R U . . .
C18_1 C 0.71817(9) 0.50749(11) 0.40130(6) 0.0288(2) Uani 1 1 d . . . . .
C20_1 C 0.72788(11) 0.28836(12) 0.54169(7) 0.0338(2) Uani 1 1 d . . . . .
H20_1 H 0.654431 0.284652 0.516125 0.041 Uiso 1 1 calc R U . . .
C8_1 C 0.74616(10) 0.70554(12) 0.54761(7) 0.0327(2) Uani 1 1 d . . . . .
H8_1 H 0.672719 0.726556 0.535595 0.039 Uiso 1 1 calc R U . . .
C13_1 C 0.78313(11) 0.56846(13) 0.36628(7) 0.0342(3) Uani 1 1 d . . . . .
H13_1 H 0.816426 0.634489 0.387919 0.041 Uiso 1 1 calc R U . . .
C17_1 C 0.66945(11) 0.41158(12) 0.36797(7) 0.0340(2) Uani 1 1 d . . . . .
H17_1 H 0.626042 0.368607 0.391601 0.041 Uiso 1 1 calc R U . . .
C11_1 C 0.96152(11) 0.64858(15) 0.58088(8) 0.0410(3) Uani 1 1 d . . . . .
H11_1 H 1.035381 0.629417 0.591268 0.049 Uiso 1 1 calc R U . . .
C12_1 C 0.88667(9) 0.58269(13) 0.53367(7) 0.0344(3) Uani 1 1 d . . . . .
H12_1 H 0.909426 0.518527 0.512649 0.041 Uiso 1 1 calc R U . . .
C14_1 C 0.79905(13) 0.53260(14) 0.29989(8) 0.0397(3) Uani 1 1 d . . . . .
H14_1 H 0.844781 0.573752 0.277094 0.048 Uiso 1 1 calc R U . . .
C26_1 C 0.74079(11) 0.46196(13) 0.81127(7) 0.0340(3) Uani 1 1 d . . . . .
H26_1 H 0.768364 0.415754 0.852317 0.041 Uiso 1 1 calc R U . . .
C23_1 C 0.94133(11) 0.29519(13) 0.61613(9) 0.0380(3) Uani 1 1 d . . . . .
H23_1 H 1.014535 0.297518 0.642362 0.046 Uiso 1 1 calc R U . . .
C10_1 C 0.93018(12) 0.74177(16) 0.61306(8) 0.0432(4) Uani 1 1 d . . . . .
C21_1 C 0.80030(15) 0.21134(13) 0.52721(8) 0.0416(3) Uani 1 1 d . . . . .
H21_1 H 0.775698 0.156568 0.490864 0.050 Uiso 1 1 calc R U . . .
C9_1 C 0.82201(13) 0.76982(14) 0.59588(8) 0.0404(3) Uani 1 1 d . . . . .
H9_1 H 0.799390 0.833672 0.617296 0.048 Uiso 1 1 calc R U . . .
C29_1 C 0.66133(10) 0.59496(11) 0.69111(7) 0.0300(2) Uani 1 1 d . . . . .
H29_1 H 0.633795 0.641259 0.650108 0.036 Uiso 1 1 calc R U . . .
C22_1 C 0.90744(14) 0.21269(14) 0.56456(9) 0.0416(3) Uani 1 1 d . . . . .
C15_1 C 0.74920(14) 0.43709(14) 0.26574(8) 0.0406(3) Uani 1 1 d . . . . .
C27_1 C 0.70614(11) 0.56772(12) 0.82251(7) 0.0332(2) Uani 1 1 d . . . . .
C28_1 C 0.66597(11) 0.63341(12) 0.76119(7) 0.0336(2) Uani 1 1 d . . . . .
H28_1 H 0.641296 0.705894 0.767469 0.040 Uiso 1 1 calc R U . . .
C16_1 C 0.68373(14) 0.37827(13) 0.30068(8) 0.0401(3) Uani 1 1 d . . . . .
H16_1 H 0.647984 0.313953 0.278083 0.048 Uiso 1 1 calc R U . . .
C10A_1 C 1.01186(17) 0.8109(2) 0.66541(11) 0.0641(6) Uani 1 1 d . . . . .
H10A_1 H 1.000960 0.803557 0.714843 0.096 Uiso 1 1 calc R U . . .
H10B_1 H 1.003563 0.888550 0.650282 0.096 Uiso 1 1 calc R U . . .
H10C_1 H 1.084189 0.785654 0.665182 0.096 Uiso 1 1 calc R U . . .
C15A_1 C 0.7649(2) 0.40029(17) 0.19285(10) 0.0549(5) Uani 1 1 d . . . . .
H15A_1 H 0.832477 0.359391 0.200199 0.082 Uiso 1 1 calc R U . . .
H15B_1 H 0.767186 0.465112 0.162122 0.082 Uiso 1 1 calc R U . . .
H15C_1 H 0.705172 0.352392 0.168742 0.082 Uiso 1 1 calc R U . . .
C27A_1 C 0.71024(14) 0.61043(15) 0.89812(8) 0.0422(3) Uani 1 1 d . . . . .
H27A_1 H 0.750735 0.679817 0.906098 0.063 Uiso 1 1 calc R U . . .
H27B_1 H 0.745563 0.555792 0.934475 0.063 Uiso 1 1 calc R U . . .
H27C_1 H 0.637102 0.623474 0.903013 0.063 Uiso 1 1 calc R U . . .
C22A_1 C 0.98468(19) 0.12658(18) 0.55056(13) 0.0600(5) Uani 1 1 d . . . . .
H22A_1 H 0.944450 0.062496 0.526426 0.090 Uiso 1 1 calc R U . . .
H22B_1 H 1.032299 0.103524 0.597159 0.090 Uiso 1 1 calc R U . . .
H22C_1 H 1.027510 0.157706 0.519001 0.090 Uiso 1 1 calc R U . . .

loop_
_atom_site_aniso_label
_atom_site_aniso_U_11
_atom_site_aniso_U_22
_atom_site_aniso_U_33
_atom_site_aniso_U_23
_atom_site_aniso_U_13
_atom_site_aniso_U_12
C1_2 0.0432(10) 0.0614(13) 0.0442(10) -0.0054(9) 0.0057(8) -0.0026(9)
C2_2 0.0377(9) 0.0550(11) 0.0448(10) 0.0007(8) 0.0051(7) -0.0012(8)
C3_2 0.0330(8) 0.0635(12) 0.0401(9) -0.0028(8) 0.0037(6) 0.0010(8)
C1_1 0.0181(4) 0.0355(5) 0.0227(4) 0.0005(4) 0.0023(3) -0.0022(4)
C_1 0.0202(4) 0.0444(7) 0.0293(5) 0.0039(5) 0.0026(4) -0.0035(4)
N_1 0.0297(5) 0.0594(8) 0.0408(6) 0.0167(6) 0.0043(4) -0.0061(5)
C2_1 0.0168(4) 0.0351(5) 0.0231(4) -0.0012(4) 0.0028(3) -0.0030(3)
C3_1 0.0169(4) 0.0346(5) 0.0226(4) -0.0007(4) 0.0018(3) -0.0013(3)
N2_1 0.0181(4) 0.0350(5) 0.0220(4) -0.0023(3) 0.0017(3) 0.0023(3)
N1_1 0.0175(4) 0.0414(5) 0.0233(4) -0.0039(4) 0.0040(3) -0.0045(3)
C19_1 0.0213(4) 0.0325(5) 0.0266(4) -0.0005(4) 0.0056(3) 0.0008(4)
C25_1 0.0272(5) 0.0376(6) 0.0246(5) 0.0008(4) 0.0027(4) 0.0069(4)
C30_1 0.0185(4) 0.0346(5) 0.0231(4) -0.0003(4) 0.0023(3) 0.0011(4)
C7_1 0.0188(4) 0.0397(6) 0.0237(4) -0.0002(4) 0.0021(3) -0.0055(4)
C24_1 0.0200(4) 0.0386(6) 0.0370(6) -0.0007(5) 0.0071(4) 0.0010(4)
C18_1 0.0221(4) 0.0390(6) 0.0249(4) -0.0015(4) 0.0050(3) -0.0007(4)
C20_1 0.0355(6) 0.0346(6) 0.0291(5) -0.0031(5) 0.0038(4) 0.0014(5)
C8_1 0.0266(5) 0.0414(6) 0.0294(5) -0.0031(5) 0.0056(4) -0.0062(4)
C13_1 0.0300(5) 0.0441(7) 0.0305(5) -0.0026(5) 0.0115(4) -0.0039(5)
C17_1 0.0342(6) 0.0388(6) 0.0289(5) -0.0028(5) 0.0075(4) -0.0035(5)
C11_1 0.0223(5) 0.0612(9) 0.0349(6) 0.0060(6) -0.0016(4) -0.0120(5)
C12_1 0.0190(4) 0.0490(7) 0.0334(6) 0.0019(5) 0.0031(4) -0.0043(4)
C14_1 0.0427(7) 0.0472(8) 0.0338(6) 0.0007(6) 0.0183(5) 0.0002(6)
C26_1 0.0329(6) 0.0433(7) 0.0238(5) 0.0017(5) 0.0031(4) 0.0080(5)
C23_1 0.0274(5) 0.0425(7) 0.0477(7) 0.0047(6) 0.0162(5) 0.0062(5)
C10_1 0.0357(7) 0.0606(9) 0.0293(6) -0.0009(6) 0.0005(5) -0.0218(6)
C21_1 0.0536(8) 0.0380(7) 0.0343(6) -0.0040(5) 0.0126(6) 0.0083(6)
C9_1 0.0395(7) 0.0480(8) 0.0330(6) -0.0086(6) 0.0076(5) -0.0142(6)
C29_1 0.0290(5) 0.0348(6) 0.0251(5) 0.0009(4) 0.0046(4) 0.0034(4)
C22_1 0.0475(8) 0.0414(7) 0.0425(7) 0.0060(6) 0.0235(6) 0.0131(6)
C15_1 0.0518(8) 0.0426(7) 0.0298(6) -0.0008(5) 0.0146(5) 0.0073(6)
C27_1 0.0308(5) 0.0419(6) 0.0259(5) -0.0025(5) 0.0051(4) 0.0029(5)
C28_1 0.0358(6) 0.0367(6) 0.0281(5) -0.0020(5) 0.0075(4) 0.0054(5)
C16_1 0.0498(8) 0.0398(7) 0.0309(6) -0.0050(5) 0.0100(5) 0.0002(6)
C10A_1 0.0519(10) 0.0885(15) 0.0442(9) -0.0115(9) -0.0028(7) -0.0368(10)
C15A_1 0.0835(14) 0.0513(9) 0.0359(7) -0.0031(7) 0.0264(8) 0.0104(9)
C27A_1 0.0492(8) 0.0495(8) 0.0278(5) -0.0045(6) 0.0093(5) 0.0055(6)
C22A_1 0.0704(13) 0.0550(10) 0.0653(12) 0.0052(9) 0.0371(10) 0.0281(9)

loop_
_atom_type_symbol
_atom_type_description
_atom_type_scat_dispersion_real
_atom_type_scat_dispersion_imag
_atom_type_scat_source
C C 0.0020 0.0012 'International Tables Vol C Tables 4.2.6.8 and 6.1.1.4'
N N 0.0042 0.0025 'International Tables Vol C Tables 4.2.6.8 and 6.1.1.4'
H H 0.0000 0.0000 'International Tables Vol C Tables 4.2.6.8 and 6.1.1.4'
Cl Cl 0.1198 0.1216 'International Tables Vol C Tables 4.2.6.8 and 6.1.1.4'

loop_
_geom_angle_atom_site_label_1
_geom_angle_atom_site_label_2
_geom_angle_atom_site_label_3
_geom_angle
_geom_angle_site_symmetry_1
_geom_angle_site_symmetry_3
_geom_angle_publ_flag
C2_2 C1_2 H1A_2 109.5 . . ?
C2_2 C1_2 H1B_2 109.5 . . ?
H1A_2 C1_2 H1B_2 109.5 . . ?
C2_2 C1_2 H1C_2 109.5 . . ?
H1A_2 C1_2 H1C_2 109.5 . . ?
H1B_2 C1_2 H1C_2 109.5 . . ?
C1_2 C2_2 C3_2 114.48(19) . . ?
C1_2 C2_2 H2A_2 108.6 . . ?
C3_2 C2_2 H2A_2 108.6 . . ?
C1_2 C2_2 H2B_2 108.6 . . ?
C3_2 C2_2 H2B_2 108.6 . . ?
H2A_2 C2_2 H2B_2 107.6 . . ?
C2_2 C3_2 C3_2 114.7(2) . 3_665 ?
C2_2 C3_2 H3A_2 108.6 . . ?
C3_2 C3_2 H3A_2 108.6 3_665 . ?
C2_2 C3_2 H3B_2 108.6 . . ?
C3_2 C3_2 H3B_2 108.6 3_665 . ?
H3A_2 C3_2 H3B_2 107.6 . . ?
Cl2_3 C1_3 Cl3_3 113.6(13) . . ?
Cl2_3 C1_3 Cl1_3 111.4(10) . . ?
Cl3_3 C1_3 Cl1_3 111.8(11) . . ?
Cl2_3 C1_3 H1_3 106.5 . . ?
Cl3_3 C1_3 H1_3 106.5 . . ?
Cl1_3 C1_3 H1_3 106.5 . . ?
C3_1 C1_1 C2_1 123.53(10) 3_666 . ?
C3_1 C1_1 C_1 117.49(10) 3_666 . ?
C2_1 C1_1 C_1 118.37(10) . . ?
N_1 C_1 C1_1 175.08(16) . . ?
N1_1 C2_1 C3_1 122.10(10) . . ?
N1_1 C2_1 C1_1 119.99(10) . . ?
C3_1 C2_1 C1_1 117.91(10) . . ?
C2_1 C3_1 N2_1 122.21(10) . . ?
C2_1 C3_1 C1_1 118.45(10) . 3_666 ?
N2_1 C3_1 C1_1 119.33(10) . 3_666 ?
C3_1 N2_1 C19_1 119.24(9) . . ?
C3_1 N2_1 C30_1 118.46(9) . . ?
C19_1 N2_1 C30_1 121.47(9) . . ?
C2_1 N1_1 C18_1 119.82(10) . . ?
C2_1 N1_1 C7_1 119.21(10) . . ?
C18_1 N1_1 C7_1 120.76(10) . . ?
C20_1 C19_1 C24_1 118.88(12) . . ?
C20_1 C19_1 N2_1 120.27(11) . . ?
C24_1 C19_1 N2_1 120.85(11) . . ?
C26_1 C25_1 C30_1 120.10(12) . . ?
C26_1 C25_1 H25_1 120.0 . . ?
C30_1 C25_1 H25_1 120.0 . . ?
C29_1 C30_1 C25_1 118.83(11) . . ?
C29_1 C30_1 N2_1 119.93(10) . . ?
C25_1 C30_1 N2_1 121.21(11) . . ?
C8_1 C7_1 C12_1 119.43(12) . . ?
C8_1 C7_1 N1_1 119.97(11) . . ?
C12_1 C7_1 N1_1 120.59(12) . . ?
C23_1 C24_1 C19_1 119.83(13) . . ?
C23_1 C24_1 H24_1 120.1 . . ?
C19_1 C24_1 H24_1 120.1 . . ?
C17_1 C18_1 C13_1 118.81(12) . . ?
C17_1 C18_1 N1_1 120.89(11) . . ?
C13_1 C18_1 N1_1 120.28(12) . . ?
C21_1 C20_1 C19_1 120.18(13) . . ?
C21_1 C20_1 H20_1 119.9 . . ?
C19_1 C20_1 H20_1 119.9 . . ?
C7_1 C8_1 C9_1 119.91(13) . . ?
C7_1 C8_1 H8_1 120.0 . . ?
C9_1 C8_1 H8_1 120.0 . . ?
C14_1 C13_1 C18_1 119.98(14) . . ?
C14_1 C13_1 H13_1 120.0 . . ?
C18_1 C13_1 H13_1 120.0 . . ?
C16_1 C17_1 C18_1 120.61(13) . . ?
C16_1 C17_1 H17_1 119.7 . . ?
C18_1 C17_1 H17_1 119.7 . . ?
C10_1 C11_1 C12_1 121.12(14) . . ?
C10_1 C11_1 H11_1 119.4 . . ?
C12_1 C11_1 H11_1 119.4 . . ?
C11_1 C12_1 C7_1 119.97(15) . . ?
C11_1 C12_1 H12_1 120.0 . . ?
C7_1 C12_1 H12_1 120.0 . . ?
C13_1 C14_1 C15_1 121.42(14) . . ?
C13_1 C14_1 H14_1 119.3 . . ?
C15_1 C14_1 H14_1 119.3 . . ?
C25_1 C26_1 C27_1 121.60(12) . . ?
C25_1 C26_1 H26_1 119.2 . . ?
C27_1 C26_1 H26_1 119.2 . . ?
C22_1 C23_1 C24_1 121.74(14) . . ?
C22_1 C23_1 H23_1 119.1 . . ?
C24_1 C23_1 H23_1 119.1 . . ?
C11_1 C10_1 C9_1 118.57(13) . . ?
C11_1 C10_1 C10A_1 120.53(17) . . ?
C9_1 C10_1 C10A_1 120.90(19) . . ?
C22_1 C21_1 C20_1 121.49(14) . . ?
C22_1 C21_1 H21_1 119.3 . . ?
C20_1 C21_1 H21_1 119.3 . . ?
C10_1 C9_1 C8_1 120.97(15) . . ?
C10_1 C9_1 H9_1 119.5 . . ?
C8_1 C9_1 H9_1 119.5 . . ?
C28_1 C29_1 C30_1 120.38(12) . . ?
C28_1 C29_1 H29_1 119.8 . . ?
C30_1 C29_1 H29_1 119.8 . . ?
C21_1 C22_1 C23_1 117.85(13) . . ?
C21_1 C22_1 C22A_1 121.25(18) . . ?
C23_1 C22_1 C22A_1 120.90(17) . . ?
C16_1 C15_1 C14_1 117.93(13) . . ?
C16_1 C15_1 C15A_1 121.02(16) . . ?
C14_1 C15_1 C15A_1 121.05(16) . . ?
C26_1 C27_1 C28_1 117.82(12) . . ?
C26_1 C27_1 C27A_1 121.54(13) . . ?
C28_1 C27_1 C27A_1 120.63(13) . . ?
C29_1 C28_1 C27_1 121.26(13) . . ?
C29_1 C28_1 H28_1 119.4 . . ?
C27_1 C28_1 H28_1 119.4 . . ?
C17_1 C16_1 C15_1 121.22(15) . . ?
C17_1 C16_1 H16_1 119.4 . . ?
C15_1 C16_1 H16_1 119.4 . . ?
C10_1 C10A_1 H10A_1 109.5 . . ?
C10_1 C10A_1 H10B_1 109.5 . . ?
H10A_1 C10A_1 H10B_1 109.5 . . ?
C10_1 C10A_1 H10C_1 109.5 . . ?
H10A_1 C10A_1 H10C_1 109.5 . . ?
H10B_1 C10A_1 H10C_1 109.5 . . ?
C15_1 C15A_1 H15A_1 109.5 . . ?
C15_1 C15A_1 H15B_1 109.5 . . ?
H15A_1 C15A_1 H15B_1 109.5 . . ?
C15_1 C15A_1 H15C_1 109.5 . . ?
H15A_1 C15A_1 H15C_1 109.5 . . ?
H15B_1 C15A_1 H15C_1 109.5 . . ?
C27_1 C27A_1 H27A_1 109.5 . . ?
C27_1 C27A_1 H27B_1 109.5 . . ?
H27A_1 C27A_1 H27B_1 109.5 . . ?
C27_1 C27A_1 H27C_1 109.5 . . ?
H27A_1 C27A_1 H27C_1 109.5 . . ?
H27B_1 C27A_1 H27C_1 109.5 . . ?
C22_1 C22A_1 H22A_1 109.5 . . ?
C22_1 C22A_1 H22B_1 109.5 . . ?
H22A_1 C22A_1 H22B_1 109.5 . . ?
C22_1 C22A_1 H22C_1 109.5 . . ?
H22A_1 C22A_1 H22C_1 109.5 . . ?
H22B_1 C22A_1 H22C_1 109.5 . . ?

loop_
_geom_bond_atom_site_label_1
_geom_bond_atom_site_label_2
_geom_bond_distance
_geom_bond_site_symmetry_2
_geom_bond_publ_flag
C1_2 C2_2 1.498(3) . ?
C1_2 H1A_2 0.9800 . ?
C1_2 H1B_2 0.9800 . ?
C1_2 H1C_2 0.9800 . ?
C2_2 C3_2 1.502(3) . ?
C2_2 H2A_2 0.9900 . ?
C2_2 H2B_2 0.9900 . ?
C3_2 C3_2 1.524(4) 3_665 ?
C3_2 H3A_2 0.9900 . ?
C3_2 H3B_2 0.9900 . ?
C1_3 Cl2_3 1.751(13) . ?
C1_3 Cl3_3 1.752(13) . ?
C1_3 Cl1_3 1.754(9) . ?
C1_3 H1_3 1.0000 . ?
C1_1 C3_1 1.4095(15) 3_666 ?
C1_1 C2_1 1.4107(16) . ?
C1_1 C_1 1.4347(17) . ?
C_1 N_1 1.1484(18) . ?
C2_1 N1_1 1.4048(14) . ?
C2_1 C3_1 1.4052(16) . ?
C3_1 N2_1 1.4085(15) . ?
N2_1 C19_1 1.4151(15) . ?
N2_1 C30_1 1.4266(15) . ?
N1_1 C18_1 1.4208(16) . ?
N1_1 C7_1 1.4218(15) . ?
C19_1 C20_1 1.3913(18) . ?
C19_1 C24_1 1.3966(17) . ?
C25_1 C26_1 1.3878(18) . ?
C25_1 C30_1 1.3956(17) . ?
C25_1 H25_1 0.9500 . ?
C30_1 C29_1 1.3913(18) . ?
C7_1 C8_1 1.3888(19) . ?
C7_1 C12_1 1.3945(17) . ?
C24_1 C23_1 1.3894(19) . ?
C24_1 H24_1 0.9500 . ?
C18_1 C17_1 1.3932(19) . ?
C18_1 C13_1 1.3961(18) . ?
C20_1 C21_1 1.391(2) . ?
C20_1 H20_1 0.9500 . ?
C8_1 C9_1 1.3958(19) . ?
C8_1 H8_1 0.9500 . ?
C13_1 C14_1 1.3868(19) . ?
C13_1 H13_1 0.9500 . ?
C17_1 C16_1 1.3858(19) . ?
C17_1 H17_1 0.9500 . ?
C11_1 C10_1 1.387(3) . ?
C11_1 C12_1 1.391(2) . ?
C11_1 H11_1 0.9500 . ?
C12_1 H12_1 0.9500 . ?
C14_1 C15_1 1.399(2) . ?
C14_1 H14_1 0.9500 . ?
C26_1 C27_1 1.388(2) . ?
C26_1 H26_1 0.9500 . ?
C23_1 C22_1 1.387(2) . ?
C23_1 H23_1 0.9500 . ?
C10_1 C9_1 1.390(2) . ?
C10_1 C10A_1 1.506(2) . ?
C21_1 C22_1 1.385(3) . ?
C21_1 H21_1 0.9500 . ?
C9_1 H9_1 0.9500 . ?
C29_1 C28_1 1.3885(18) . ?
C29_1 H29_1 0.9500 . ?
C22_1 C22A_1 1.507(2) . ?
C15_1 C16_1 1.386(2) . ?
C15_1 C15A_1 1.505(2) . ?
C27_1 C28_1 1.3936(19) . ?
C27_1 C27A_1 1.5052(19) . ?
C28_1 H28_1 0.9500 . ?
C16_1 H16_1 0.9500 . ?
C10A_1 H10A_1 0.9800 . ?
C10A_1 H10B_1 0.9800 . ?
C10A_1 H10C_1 0.9800 . ?
C15A_1 H15A_1 0.9800 . ?
C15A_1 H15B_1 0.9800 . ?
C15A_1 H15C_1 0.9800 . ?
C27A_1 H27A_1 0.9800 . ?
C27A_1 H27B_1 0.9800 . ?
C27A_1 H27C_1 0.9800 . ?
C22A_1 H22A_1 0.9800 . ?
C22A_1 H22B_1 0.9800 . ?
C22A_1 H22C_1 0.9800 . ?

loop_
_geom_torsion_atom_site_label_1
_geom_torsion_atom_site_label_2
_geom_torsion_atom_site_label_3
_geom_torsion_atom_site_label_4
_geom_torsion
_geom_torsion_site_symmetry_1
_geom_torsion_site_symmetry_2
_geom_torsion_site_symmetry_3
_geom_torsion_site_symmetry_4
_geom_torsion_publ_flag
C1_2 C2_2 C3_2 C3_2 173.4(2) . . . 3_665 ?
C3_1 C1_1 C2_1 N1_1 176.60(11) 3_666 . . . ?
C_1 C1_1 C2_1 N1_1 -12.59(18) . . . . ?
C3_1 C1_1 C2_1 C3_1 -3.9(2) 3_666 . . . ?
C_1 C1_1 C2_1 C3_1 166.89(12) . . . . ?
N1_1 C2_1 C3_1 N2_1 1.65(18) . . . . ?
C1_1 C2_1 C3_1 N2_1 -177.82(11) . . . . ?
N1_1 C2_1 C3_1 C1_1 -176.82(11) . . . 3_666 ?
C1_1 C2_1 C3_1 C1_1 3.71(19) . . . 3_666 ?
C2_1 C3_1 N2_1 C19_1 -61.81(16) . . . . ?
C1_1 C3_1 N2_1 C19_1 116.64(13) 3_666 . . . ?
C2_1 C3_1 N2_1 C30_1 128.46(13) . . . . ?
C1_1 C3_1 N2_1 C30_1 -53.08(16) 3_666 . . . ?
C3_1 C2_1 N1_1 C18_1 129.89(13) . . . . ?
C1_1 C2_1 N1_1 C18_1 -50.65(17) . . . . ?
C3_1 C2_1 N1_1 C7_1 -55.33(17) . . . . ?
C1_1 C2_1 N1_1 C7_1 124.13(13) . . . . ?
C3_1 N2_1 C19_1 C20_1 -26.94(17) . . . . ?
C30_1 N2_1 C19_1 C20_1 142.47(12) . . . . ?
C3_1 N2_1 C19_1 C24_1 153.07(12) . . . . ?
C30_1 N2_1 C19_1 C24_1 -37.53(17) . . . . ?
C26_1 C25_1 C30_1 C29_1 -0.86(19) . . . . ?
C26_1 C25_1 C30_1 N2_1 -178.81(11) . . . . ?
C3_1 N2_1 C30_1 C29_1 -39.86(16) . . . . ?
C19_1 N2_1 C30_1 C29_1 150.65(12) . . . . ?
C3_1 N2_1 C30_1 C25_1 138.06(12) . . . . ?
C19_1 N2_1 C30_1 C25_1 -31.42(17) . . . . ?
C2_1 N1_1 C7_1 C8_1 -42.31(17) . . . . ?
C18_1 N1_1 C7_1 C8_1 132.42(13) . . . . ?
C2_1 N1_1 C7_1 C12_1 138.44(13) . . . . ?
C18_1 N1_1 C7_1 C12_1 -46.83(17) . . . . ?
C20_1 C19_1 C24_1 C23_1 -1.31(19) . . . . ?
N2_1 C19_1 C24_1 C23_1 178.69(12) . . . . ?
C2_1 N1_1 C18_1 C17_1 -31.00(18) . . . . ?
C7_1 N1_1 C18_1 C17_1 154.30(13) . . . . ?
C2_1 N1_1 C18_1 C13_1 147.79(13) . . . . ?
C7_1 N1_1 C18_1 C13_1 -26.91(18) . . . . ?
C24_1 C19_1 C20_1 C21_1 -0.1(2) . . . . ?
N2_1 C19_1 C20_1 C21_1 179.92(13) . . . . ?
C12_1 C7_1 C8_1 C9_1 -1.8(2) . . . . ?
N1_1 C7_1 C8_1 C9_1 178.91(12) . . . . ?
C17_1 C18_1 C13_1 C14_1 -0.6(2) . . . . ?
N1_1 C18_1 C13_1 C14_1 -179.46(13) . . . . ?
C13_1 C18_1 C17_1 C16_1 -1.1(2) . . . . ?
N1_1 C18_1 C17_1 C16_1 177.72(13) . . . . ?
C10_1 C11_1 C12_1 C7_1 0.9(2) . . . . ?
C8_1 C7_1 C12_1 C11_1 0.8(2) . . . . ?
N1_1 C7_1 C12_1 C11_1 -179.99(12) . . . . ?
C18_1 C13_1 C14_1 C15_1 1.5(2) . . . . ?
C30_1 C25_1 C26_1 C27_1 0.6(2) . . . . ?
C19_1 C24_1 C23_1 C22_1 1.4(2) . . . . ?
C12_1 C11_1 C10_1 C9_1 -1.4(2) . . . . ?
C12_1 C11_1 C10_1 C10A_1 178.61(16) . . . . ?
C19_1 C20_1 C21_1 C22_1 1.5(2) . . . . ?
C11_1 C10_1 C9_1 C8_1 0.3(2) . . . . ?
C10A_1 C10_1 C9_1 C8_1 -179.71(16) . . . . ?
C7_1 C8_1 C9_1 C10_1 1.3(2) . . . . ?
C25_1 C30_1 C29_1 C28_1 0.50(19) . . . . ?
N2_1 C30_1 C29_1 C28_1 178.47(11) . . . . ?
C20_1 C21_1 C22_1 C23_1 -1.4(2) . . . . ?
C20_1 C21_1 C22_1 C22A_1 177.77(16) . . . . ?
C24_1 C23_1 C22_1 C21_1 0.0(2) . . . . ?
C24_1 C23_1 C22_1 C22A_1 -179.21(15) . . . . ?
C13_1 C14_1 C15_1 C16_1 -0.6(2) . . . . ?
C13_1 C14_1 C15_1 C15A_1 178.54(16) . . . . ?
C25_1 C26_1 C27_1 C28_1 0.1(2) . . . . ?
C25_1 C26_1 C27_1 C27A_1 179.38(14) . . . . ?
C30_1 C29_1 C28_1 C27_1 0.2(2) . . . . ?
C26_1 C27_1 C28_1 C29_1 -0.5(2) . . . . ?
C27A_1 C27_1 C28_1 C29_1 -179.75(14) . . . . ?
C18_1 C17_1 C16_1 C15_1 2.0(2) . . . . ?
C14_1 C15_1 C16_1 C17_1 -1.2(2) . . . . ?
C15A_1 C15_1 C16_1 C17_1 179.70(16) . . . . ?
